data_1566971
loop_
_publ_author_name
'Schlesinger, Carina'
'Fitterer, Arnd'
'Buchsbaum, Christian'
'Habermehl, Stefan'
'Chierotti, Michele R.'
'Nervi, Carlo'
'Schmidt, Martin U.'

_publ_section_title
;
 Ambiguous structure determination from powder data: four different
 structural models of 4,11-difluoroquinacridone with similar X-ray powder
 patterns, fit to the PDF, SSNMR and DFT-D
;
_journal_coeditor_code LT5047SUP1
_journal_issue 4
_journal_name_full IUCrJ
_journal_paper_doi 10.1107/S2052252522004237
_journal_volume 9
_journal_year 2022
_chemical_formula_moiety 'C20 H10 F2 N2 O2'
_chemical_formula_sum 'C20 H10 F2 N2 O2'
_chemical_formula_weight 348.3016
_chemical_name_common
;
4,11-Difluoro-quinacridone
Model A from Rietveld refinement
Attention! This is a wrong structural model, which fits well 
to the powder data, fits well to the pair-distribution function,
behaves well in lattice-energy minimisations, and agrees with
solid-state NMR data.
Further discussion see publication.
;
_chemical_name_systematic '4,11-Difluoroquino[2,3-b]acridine-7,14(5H,12H)-dione, wrong structural model A'
_space_group_crystal_system monoclinic
_space_group_IT_number 14
_space_group_name_Hall '-P 2ybc'
_space_group_name_H-M_alt 'P 1 21/c 1'
_cell_angle_alpha 90
_cell_angle_beta 105.163(12)
_cell_angle_gamma 90
_cell_formula_units_Z 4
_cell_length_a 13.6961(12)
_cell_length_b 3.76836(13)
_cell_length_c 28.7891(32)
_cell_measurement_temperature 300
_cell_measurement_theta_max 79.9900
_cell_measurement_theta_min 4.50000
_cell_volume 1434.1(2)
_computing_cell_refinement TOPAS-Academic
_computing_data_collection '<i>WINX^POW^</i> (Stoe & Cie, 2004)'
_computing_data_reduction '<i>WINX^POW^</i> (Stoe & Cie, 2004)'
_computing_molecular_graphics '<i>Mercury</i> (Macrae <i>et al.</i>, 2008)'
_computing_structure_refinement TOPAS-Academic
_computing_structure_solution FIDEL
_diffrn_ambient_temperature 300
_diffrn_measurement_device_type STOE-Stadi-P
_diffrn_radiation_monochromator Ge(111)
_diffrn_radiation_type 'Cu K\a~1~'
_diffrn_radiation_wavelength 1.54056
_exptl_absorpt_coefficient_mu 1.047
_exptl_crystal_density_diffrn 1.613
_exptl_crystal_description powder
_exptl_crystal_F_000 712.0
_pd_calc_method 'Rietveld Refinement'
_pd_char_colour orange
_pd_char_particle_morphology powder
_pd_meas_2theta_range_inc 0.010000
_pd_meas_2theta_range_max 79.9900
_pd_meas_2theta_range_min 2.00000
_pd_meas_number_of_points 7800
_pd_meas_scan_method cont
_pd_proc_2theta_range_inc 0.010000
_pd_proc_2theta_range_max 79.9900
_pd_proc_2theta_range_min 4.50000
_pd_proc_ls_background_function 'Chebyshev function with 20 terms'
_pd_proc_ls_pref_orient_corr none
_pd_proc_ls_profile_function 'fundamental parameters'
_pd_proc_ls_prof_R_factor 0.08005
_pd_proc_ls_prof_wR_expected 0.02230
_pd_proc_ls_prof_wR_factor 0.09019
_pd_proc_wavelength 1.54056
_pd_spec_mounting 'prepared between polymer films '
_pd_spec_mount_mode transmission
_refine_ls_extinction_method none
_refine_ls_goodness_of_fit_all 4.045
_refine_ls_hydrogen_treatment refxyz
_refine_ls_matrix_type fullcycle
_refine_ls_number_constraints 0
_refine_ls_number_restraints 69
_refine_ls_R_factor_all 0.00951
_refine_ls_shift/su_max 0.001
_refine_ls_weighting_details w=1/\s[Y~obs~]^2^
_refine_ls_weighting_scheme sigma
_cod_data_source_file lt5047.cif
_cod_data_source_block DFQ_model_A_Rietveld
_cod_original_cell_volume 1434.13(23)
_cod_original_sg_symbol_H-M 'P 21/c'
_cod_database_code 1566971

loop_
_symmetry_equiv_pos_site_id
_symmetry_equiv_pos_as_xyz
1 '-x, -y, -z'
2 '-x, y+1/2, -z+1/2'
3 'x, -y+1/2, z+1/2'
4 'x, y, z'

loop_
_atom_site_label
_atom_site_type_symbol
_atom_site_symmetry_multiplicity
_atom_site_fract_x
_atom_site_fract_y
_atom_site_fract_z
_atom_site_occupancy
_atom_site_B_iso_or_equiv
_atom_site_U_iso_or_equiv
C13 C 0 0.35559(30) 0.5185(25) 0.24938(16) 1 1.636(85) 0.02072
H18 H 0 0.4377(12) 0.498(10) 0.25797(94) 1 1.96(10) 0.02487
C11 C 0 0.29481(32) 0.3842(22) 0.20542(16) 1 1.636(85) 0.02072
C12 C 0 0.18592(32) 0.3670(22) 0.19762(16) 1 1.636(85) 0.02072
C10 C 0 0.34352(32) 0.2298(26) 0.17006(17) 1 1.636(85) 0.02072
N3 N 0 0.12763(30) 0.2318(22) 0.15446(15) 1 1.636(85) 0.02072
C9 C 0 0.27572(32) 0.1217(23) 0.12306(16) 1 1.636(85) 0.02072
O2 O 0 0.43849(47) 0.2540(36) 0.17945(30) 1 1.636(85) 0.02072
H15 H 0 0.0498(13) 0.2378(64) 0.14883(55) 1 1.96(10) 0.02487
C8 C 0 0.16922(30) 0.1163(27) 0.11875(16) 1 1.636(85) 0.02072
C4 C 0 0.30961(30) -0.0144(20) 0.08473(16) 1 1.636(85) 0.02072
C7 C 0 0.10387(33) -0.0013(19) 0.07589(17) 1 1.636(85) 0.02072
H14 H 0 0.3838(17) 0.0441(52) 0.08373(55) 1 1.96(10) 0.02487
C5 C 0 0.24280(32) -0.1543(23) 0.04449(16) 1 1.636(85) 0.02072
F17 F 0 0.01006(46) -0.0786(35) 0.07825(28) 1 1.636(85) 0.02072
C6 C 0 0.13350(29) -0.1767(17) 0.04199(16) 1 1.636(85) 0.02072
H1 H 0 0.2751(23) -0.273(11) 0.01767(81) 1 1.96(10) 0.02487
H16 H 0 0.0718(19) -0.2847(46) 0.01323(86) 1 1.96(10) 0.02487
C31 C 0 0.14235(30) 0.4741(25) 0.23436(16) 1 1.636(85) 0.02072
H36 H 0 0.0614(13) 0.4914(88) 0.22777(75) 1 1.96(10) 0.02487
C29 C 0 0.20335(32) 0.5947(23) 0.27846(16) 1 1.636(85) 0.02072
C30 C 0 0.31202(32) 0.6089(24) 0.28583(16) 1 1.636(85) 0.02072
C28 C 0 0.15707(31) 0.7341(24) 0.31657(17) 1 1.636(85) 0.02072
N21 N 0 0.37285(30) 0.7204(22) 0.33029(16) 1 1.636(85) 0.02072
C27 C 0 0.22599(32) 0.8912(24) 0.35975(16) 1 1.636(85) 0.02072
O20 O 0 0.06319(47) 0.7019(35) 0.31310(32) 1 1.636(85) 0.02072
H33 H 0 0.4506(13) 0.7253(64) 0.33404(50) 1 1.96(10) 0.02487
C26 C 0 0.33295(32) 0.8759(25) 0.36477(16) 1 1.636(85) 0.02072
C22 C 0 0.19097(30) 1.0124(29) 0.39862(16) 1 1.636(85) 0.02072
C25 C 0 0.39693(33) 0.9856(20) 0.40930(16) 1 1.636(85) 0.02072
H32 H 0 0.1161(16) 0.9546(55) 0.39853(57) 1 1.96(10) 0.02487
C23 C 0 0.25589(32) 1.1094(26) 0.44088(16) 1 1.636(85) 0.02072
F35 F 0 0.48707(47) 1.1115(33) 0.40832(27) 1 1.636(85) 0.02072
C24 C 0 0.36529(31) 1.1160(22) 0.44570(16) 1 1.636(85) 0.02072
H19 H 0 0.2227(21) 1.2080(98) 0.46879(71) 1 1.96(10) 0.02487
H34 H 0 0.4267(21) 1.2135(47) 0.47703(68) 1 1.96(10) 0.02487

loop_
_geom_angle_id
_geom_angle_atom_site_label_1
_geom_angle_atom_site_label_2
_geom_angle_atom_site_label_3
_geom_angle
1 H18 C13 C11 121(2)
2 H18 C13 C30 118(2)
3 C11 C13 C30 119.9(5)
4 C13 C11 C12 119.7(5)
5 C13 C11 C10 119.5(5)
6 C12 C11 C10 120.5(5)
7 C11 C12 N3 118.9(5)
8 C11 C12 C31 119.6(5)
9 N3 C12 C31 121.5(5)
10 C11 C10 C9 116.7(5)
11 C11 C10 O2 116.8(7)
12 C9 C10 O2 125.4(7)
13 C12 N3 H15 117(1)
14 C12 N3 C8 122.3(5)
15 H15 N3 C8 120(1)
16 C10 C9 C8 117.6(5)
17 C10 C9 C4 124.1(5)
18 C8 C9 C4 117.8(5)
19 N3 C8 C9 123.0(6)
20 N3 C8 C7 117.9(6)
21 C9 C8 C7 119.0(5)
22 C9 C4 H14 118(1)
23 C9 C4 C5 121.2(5)
24 H14 C4 C5 120(1)
25 C8 C7 F17 115.3(6)
26 C8 C7 C6 124.1(5)
27 F17 C7 C6 114.3(6)
28 C4 C5 C6 120.1(5)
29 C4 C5 H1 117(2)
30 C6 C5 H1 123(2)
31 C7 C6 C5 115.8(5)
32 C7 C6 H16 115(1)
33 C5 C6 H16 129(1)
34 C12 C31 H36 120(1)
35 C12 C31 C29 120.4(5)
36 H36 C31 C29 119(1)
37 C31 C29 C30 119.4(5)
38 C31 C29 C28 120.7(5)
39 C30 C29 C28 119.7(5)
40 C13 C30 C29 120.8(5)
41 C13 C30 N21 119.9(5)
42 C29 C30 N21 119.3(5)
43 C29 C28 C27 117.3(5)
44 C29 C28 O20 121.5(7)
45 C27 C28 O20 121.1(7)
46 C30 N21 H33 117(1)
47 C30 N21 C26 122.2(5)
48 H33 N21 C26 120(1)
49 C28 C27 C26 118.7(5)
50 C28 C27 C22 121.7(5)
51 C26 C27 C22 119.0(6)
52 N21 C26 C27 122.0(6)
53 N21 C26 C25 120.5(5)
54 C27 C26 C25 117.0(5)
55 C27 C22 H32 118(1)
56 C27 C22 C23 121.5(6)
57 H32 C22 C23 118(1)
58 C26 C25 F35 116.4(6)
59 C26 C25 C24 124.8(5)
60 F35 C25 C24 112.4(6)
61 C22 C23 C24 120.2(6)
62 C22 C23 H19 117(2)
63 C24 C23 H19 123(2)
64 C25 C24 C23 117.0(5)
65 C25 C24 H34 115(1)
66 C23 C24 H34 128(1)

loop_
_geom_bond_atom_site_label_1
_geom_bond_atom_site_label_2
_geom_bond_distance
C13 H18 1.09(2)
C13 C11 1.414(7)
C13 C30 1.379(8)
C11 C12 1.450(6)
C11 C10 1.475(8)6
C12 N3 1.386(7)
C12 C31 1.403(8)
C10 C9 1.484(7)
C10 O2 1.261(8)
N3 H15 1.04(2)
N3 C8 1.370(8)
C9 C8 1.431(6)
C9 C4 1.401(8)
C8 C7 1.394(7)
C4 H14 1.05(2)
C4 C5 1.379(7)
C7 F17 1.336(9)
C7 C6 1.327(8)
C5 C6 1.482(6)
C5 H1 1.08(3)
C6 H16 1.10(2)
C31 H36 1.08(2)
C31 C29 1.401(7)
C29 C30 1.448(6)
C29 C28 1.498(8)
C30 N21 1.397(7)
C28 C27 1.474(7)
C28 O20 1.269(8)
N21 H33 1.04(2)
N21 C26 1.382(8)
C27 C26 1.435(6)
C27 C22 1.404(8)
C26 C25 1.412(6)
C22 H32 1.05(2)
C22 C23 1.356(7)
C25 F35 1.330(9)
C25 C24 1.329(8)
C23 C24 1.468(6)
C23 H19 1.09(3)
C24 H34 1.12(2)
